data_4075416
loop_
_publ_author_name
'Wang, Jianhui'
'Smith, Joanna'
'Zheng, Chong'
'Maguire, John A.'
'Hosmane, Narayan S.'

_publ_section_title
;
 Chemistry of C-Trimethylsilyl-Substituted Heterocarboranes. 32. Synthetic
 and Structural Investigations on Half-Sandwich
 Lanthanacarboranes:&#x00A0; Important Synthons in Metallacarborane
 Chemistry
;
_journal_issue 17
_journal_name_full Organometallics
_journal_page_first 4118
_journal_paper_doi 10.1021/om060268k
_journal_volume 25
_journal_year 2006
_chemical_formula_sum 'C14 H32 B4 Cl O2 Si Yb'
_chemical_formula_weight 512.22
_chemical_name_systematic
; 
 ? 
;
_space_group_IT_number 14
_symmetry_cell_setting monoclinic
_symmetry_space_group_name_Hall '-P 2yn'
_symmetry_space_group_name_H-M 'P 1 21/n 1'
_atom_sites_solution_hydrogens geom
_atom_sites_solution_primary direct
_atom_sites_solution_secondary difmap
_audit_creation_method SHELXL-97
_cell_angle_alpha 90.00
_cell_angle_beta 110.264(2)
_cell_angle_gamma 90.00
_cell_formula_units_Z 4
_cell_length_a 9.5975(9)
_cell_length_b 20.929(2)
_cell_length_c 11.1403(11)
_cell_measurement_reflns_used 322
_cell_measurement_temperature 203(2)
_cell_measurement_theta_max 14
_cell_measurement_theta_min -14
_cell_volume 2099.2(4)
_computing_cell_refinement 'SMART and SAINT (Bruker, 1999)'
_computing_data_collection 'SMART (Bruker, 1999)'
_computing_data_reduction 'SAINT (Bruker, 1999)'
_computing_molecular_graphics 'SHELXTL (Sheldrick, 1997)'
_computing_publication_material 'SHELXTL (Sheldrick, 1997)'
_computing_structure_refinement 'SHELXTL (Sheldrick, 1997)'
_computing_structure_solution 'SIR97 (Altomare et al., 1999)'
_diffrn_ambient_temperature 203(2)
_diffrn_detector_area_resol_mean 0
_diffrn_measured_fraction_theta_full 1.000
_diffrn_measured_fraction_theta_max 1.000
_diffrn_measurement_device_type 'Bruker SMART CCD  PLATFORM'
_diffrn_measurement_method '\w scans'
_diffrn_radiation_monochromator graphite
_diffrn_radiation_source 'fine-focus sealed tube'
_diffrn_radiation_type MoK\a
_diffrn_radiation_wavelength 0.71073
_diffrn_reflns_av_R_equivalents 0.0445
_diffrn_reflns_av_sigmaI/netI 0.0360
_diffrn_reflns_limit_h_max 11
_diffrn_reflns_limit_h_min -11
_diffrn_reflns_limit_k_max 24
_diffrn_reflns_limit_k_min -24
_diffrn_reflns_limit_l_max 13
_diffrn_reflns_limit_l_min -13
_diffrn_reflns_number 15543
_diffrn_reflns_theta_full 25.00
_diffrn_reflns_theta_max 25.00
_diffrn_reflns_theta_min 1.95
_diffrn_standards_decay_% 0
_diffrn_standards_interval_count 0
_diffrn_standards_interval_time 0
_diffrn_standards_number 0
_exptl_absorpt_coefficient_mu 4.642
_exptl_absorpt_correction_T_max 1.000
_exptl_absorpt_correction_T_min 0.391754
_exptl_absorpt_correction_type multi-scan
_exptl_absorpt_process_details 'SADABS (Sheldrick, 2000)'
_exptl_crystal_colour red
_exptl_crystal_density_diffrn 1.621
_exptl_crystal_density_method 'not measured'
_exptl_crystal_description column
_exptl_crystal_F_000 1012
_exptl_crystal_size_max 0.20
_exptl_crystal_size_mid 0.04
_exptl_crystal_size_min 0.04
_refine_diff_density_max 6.233
_refine_diff_density_min -1.528
_refine_diff_density_rms 0.251
_refine_ls_extinction_coef 0.0000(3)
_refine_ls_extinction_expression Fc^*^=kFc[1+0.001xFc^2^\l^3^/sin(2\q)]^-1/4^
_refine_ls_extinction_method SHELXL
_refine_ls_goodness_of_fit_ref 1.151
_refine_ls_hydrogen_treatment constr
_refine_ls_matrix_type full
_refine_ls_number_parameters 240
_refine_ls_number_reflns 3693
_refine_ls_number_restraints 0
_refine_ls_restrained_S_all 1.151
_refine_ls_R_factor_all 0.0963
_refine_ls_R_factor_gt 0.0770
_refine_ls_shift/su_max 3.682
_refine_ls_shift/su_mean 0.019
_refine_ls_structure_factor_coef Fsqd
_refine_ls_weighting_details 'calc w=1/[\s^2^(Fo^2^)+(0.0975P)^2^+24.2597P] where P=(Fo^2^+2Fc^2^)/3'
_refine_ls_weighting_scheme calc
_refine_ls_wR_factor_gt 0.1848
_refine_ls_wR_factor_ref 0.2006
_reflns_number_gt 2653
_reflns_number_total 3693
_reflns_threshold_expression >2sigma(I)
_cod_data_source_file om060268ksi20060525_065827.cif
_cod_data_source_block C21_hos277
_cod_original_cell_volume 2099.2(3)
_cod_original_sg_symbol_H-M 'P 21/n'
_cod_database_code 4075416

loop_
_symmetry_equiv_pos_as_xyz
'x, y, z'
'-x+1/2, y+1/2, -z+1/2'
'-x, -y, -z'
'x-1/2, -y-1/2, z-1/2'

loop_
_atom_site_label
_atom_site_type_symbol
_atom_site_fract_x
_atom_site_fract_y
_atom_site_fract_z
_atom_site_U_iso_or_equiv
_atom_site_adp_type
_atom_site_occupancy
_atom_site_symmetry_multiplicity
_atom_site_calc_flag
_atom_site_refinement_flags
Yb Yb 0.93123(6) 0.08950(2) 0.01111(5) 0.0432(3) Uani 1 1 d .
Cl Cl 1.0223(4) 0.19606(17) 0.1215(4) 0.0628(9) Uani 1 1 d .
Si Si 0.7673(4) -0.07924(19) -0.3738(4) 0.0556(10) Uani 1 1 d .
C1 C 0.9462(14) -0.0512(6) -0.2485(11) 0.046(3) Uani 1 1 d .
C2 C 1.0996(16) -0.0665(6) -0.2322(13) 0.052(3) Uani 1 1 d .
B3 B 1.2143(15) -0.0227(7) -0.1315(14) 0.045(3) Uani 1 1 d .
H3 H 1.3371 -0.0219 -0.1042 0.04(3) Uiso 1 1 calc R
B4 B 1.1130(15) 0.0317(8) -0.0875(14) 0.046(3) Uani 1 1 d .
H4 H 1.1916 0.0704 -0.0393 0.055 Uiso 1 1 calc R
B5 B 0.9411(15) 0.0093(6) -0.1598(13) 0.036(3) Uani 1 1 d .
H5 H 0.8231 0.0245 -0.1913 0.12(7) Uiso 1 1 calc R
B6 B 1.0563(17) 0.0121(8) -0.2566(16) 0.053(4) Uani 1 1 d .
H6 H 1.0511 0.0441 -0.3374 0.07(4) Uiso 1 1 calc R
O11 O 0.6845(9) 0.1191(4) -0.0753(8) 0.049(2) Uani 1 1 d .
C12 C 0.6300(18) 0.1740(9) -0.025(2) 0.090(6) Uani 1 1 d .
H12A H 0.6483 0.1685 0.0665 0.10(7) Uiso 1 1 calc R
H12B H 0.6798 0.2131 -0.0371 0.12(7) Uiso 1 1 calc R
C13 C 0.473(2) 0.1778(13) -0.096(3) 0.140(12) Uani 1 1 d .
H13A H 0.4183 0.1827 -0.0361 0.16(11) Uiso 1 1 calc R
H13B H 0.4513 0.2149 -0.1525 0.25(19) Uiso 1 1 calc R
C14 C 0.427(2) 0.1221(10) -0.167(3) 0.108(8) Uani 1 1 d .
H14A H 0.3753 0.1329 -0.2574 0.4(3) Uiso 1 1 calc R
H14B H 0.3574 0.0984 -0.1365 0.3(3) Uiso 1 1 calc R
C15 C 0.5569(14) 0.0827(7) -0.1542(16) 0.060(4) Uani 1 1 d .
H15A H 0.5508 0.0418 -0.1133 0.04(3) Uiso 1 1 calc R
H15B H 0.5642 0.0741 -0.2384 0.08(5) Uiso 1 1 calc R
C20 C 1.1371(19) -0.1109(8) -0.3256(16) 0.067(4) Uani 1 1 d .
H20A H 1.2440 -0.1152 -0.3003 0.09(6) Uiso 1 1 calc R
H20B H 1.0978 -0.0931 -0.4112 0.27(19) Uiso 1 1 calc R
H20C H 1.0931 -0.1525 -0.3247 0.06(4) Uiso 1 1 calc R
O21 O 0.9161(9) 0.1581(4) -0.1695(8) 0.054(2) Uani 1 1 d .
C22 C 1.046(3) 0.1973(12) -0.166(2) 0.101(7) Uani 1 1 d .
H22A H 1.0631 0.2312 -0.1018 0.3(3) Uiso 1 1 calc R
H22B H 1.1355 0.1706 -0.1435 0.18(13) Uiso 1 1 calc R
C23 C 1.015(3) 0.2244(16) -0.291(2) 0.119(8) Uani 1 1 d .
H23A H 1.0840 0.2077 -0.3301 0.6(5) Uiso 1 1 calc R
H23B H 1.0253 0.2710 -0.2846 0.22(16) Uiso 1 1 calc R
C24 C 0.861(2) 0.2072(10) -0.3686(19) 0.088(6) Uani 1 1 d .
H24A H 0.8600 0.1844 -0.4459 0.12(8) Uiso 1 1 calc R
H24B H 0.8007 0.2459 -0.3947 0.05(4) Uiso 1 1 calc R
C25 C 0.801(2) 0.1655(10) -0.2894(16) 0.083(5) Uani 1 1 d .
H25A H 0.7137 0.1854 -0.2784 0.18(12) Uiso 1 1 calc R
H25B H 0.7717 0.1238 -0.3308 0.11(7) Uiso 1 1 calc R
C101 C 0.6304(17) -0.0936(8) -0.2920(16) 0.066(4) Uani 1 1 d .
H10A H 0.6654 -0.1281 -0.2307 0.18(12) Uiso 1 1 calc R
H10B H 0.5352 -0.1052 -0.3549 0.000(18) Uiso 1 1 calc R
H10C H 0.6194 -0.0551 -0.2478 0.14(9) Uiso 1 1 calc R
C102 C 0.783(2) -0.1529(8) -0.4605(18) 0.086(6) Uani 1 1 d .
H10D H 0.8536 -0.1460 -0.5039 0.10(7) Uiso 1 1 calc R
H10E H 0.6867 -0.1635 -0.5228 0.07(5) Uiso 1 1 calc R
H10F H 0.8169 -0.1878 -0.4000 0.15(10) Uiso 1 1 calc R
C103 C 0.6970(18) -0.0134(8) -0.4950(14) 0.068(4) Uani 1 1 d .
H10G H 0.7684 -0.0055 -0.5371 0.07(5) Uiso 1 1 calc R
H10H H 0.6834 0.0252 -0.4522 0.14(8) Uiso 1 1 calc R
H10I H 0.6028 -0.0260 -0.5581 0.01(2) Uiso 1 1 calc R

loop_
_atom_site_aniso_label
_atom_site_aniso_U_11
_atom_site_aniso_U_22
_atom_site_aniso_U_33
_atom_site_aniso_U_23
_atom_site_aniso_U_13
_atom_site_aniso_U_12
Yb 0.0401(4) 0.0415(4) 0.0454(4) 0.0003(2) 0.0117(3) 0.0001(2)
Cl 0.069(2) 0.0483(18) 0.063(2) -0.0076(16) 0.0130(18) -0.0132(16)
Si 0.051(2) 0.063(2) 0.044(2) -0.0057(17) 0.0049(17) 0.0020(17)
C1 0.049(7) 0.051(7) 0.035(6) 0.003(5) 0.010(5) 0.003(6)
C2 0.065(8) 0.047(7) 0.052(8) 0.003(6) 0.031(7) 0.004(6)
B3 0.038(7) 0.044(8) 0.055(9) 0.012(6) 0.018(6) 0.011(6)
B4 0.032(7) 0.063(9) 0.048(8) -0.002(7) 0.020(6) -0.002(6)
B5 0.043(7) 0.022(6) 0.052(8) 0.014(5) 0.027(6) 0.010(5)
B6 0.051(9) 0.055(9) 0.055(9) 0.003(7) 0.020(7) 0.007(7)
O11 0.039(5) 0.044(5) 0.057(5) 0.000(4) 0.008(4) -0.003(4)
C12 0.054(9) 0.072(12) 0.129(19) -0.049(11) 0.012(10) 0.012(9)
C13 0.058(11) 0.119(19) 0.21(3) -0.10(2) 0.005(15) 0.016(11)
C14 0.052(10) 0.083(13) 0.17(2) -0.034(14) 0.019(13) -0.003(9)
C15 0.035(7) 0.065(9) 0.068(10) -0.012(7) 0.005(6) -0.002(6)
C20 0.073(11) 0.068(10) 0.068(10) -0.012(8) 0.035(9) 0.003(8)
O21 0.048(5) 0.059(6) 0.044(5) 0.015(4) 0.003(4) 0.005(4)
C22 0.109(16) 0.101(15) 0.083(13) 0.051(12) 0.020(11) -0.036(13)
C23 0.111(18) 0.15(2) 0.087(15) 0.034(15) 0.024(13) -0.035(16)
C24 0.085(13) 0.103(14) 0.090(13) 0.041(12) 0.049(11) 0.033(11)
C25 0.090(13) 0.086(13) 0.059(10) 0.029(9) 0.007(9) 0.007(10)
C101 0.053(8) 0.075(11) 0.058(9) -0.010(8) 0.004(7) -0.018(7)
C102 0.098(14) 0.064(11) 0.075(11) -0.032(10) 0.001(11) 0.010(10)
C103 0.068(10) 0.072(10) 0.049(8) 0.002(7) 0.002(8) 0.017(8)

loop_
_atom_type_symbol
_atom_type_description
_atom_type_scat_dispersion_real
_atom_type_scat_dispersion_imag
_atom_type_scat_source
C C 0.0033 0.0016 'International Tables Vol C Tables 4.2.6.8 and 6.1.1.4'
B B 0.0013 0.0007 'International Tables Vol C Tables 4.2.6.8 and 6.1.1.4'
Si Si 0.0817 0.0704 'International Tables Vol C Tables 4.2.6.8 and 6.1.1.4'
Yb Yb -0.3850 5.5486 'International Tables Vol C Tables 4.2.6.8 and 6.1.1.4'
Cl Cl 0.1484 0.1585 'International Tables Vol C Tables 4.2.6.8 and 6.1.1.4'
O O 0.0106 0.0060 'International Tables Vol C Tables 4.2.6.8 and 6.1.1.4'
H H 0.0000 0.0000 'International Tables Vol C Tables 4.2.6.8 and 6.1.1.4'

loop_
_geom_angle_atom_site_label_1
_geom_angle_atom_site_label_2
_geom_angle_atom_site_label_3
_geom_angle
_geom_angle_site_symmetry_1
_geom_angle_site_symmetry_3
O11 Yb O21 74.8(3) . .
O11 Yb Cl 95.6(2) . .
O21 Yb Cl 78.2(2) . .
O11 Yb B5 99.3(4) . .
O21 Yb B5 77.3(4) . .
Cl Yb B5 146.7(3) . .
O11 Yb C1 122.7(3) . 3_755
O21 Yb C1 153.1(4) . 3_755
Cl Yb C1 79.7(3) . 3_755
B5 Yb C1 115.4(4) . 3_755
O11 Yb C2 90.5(4) . 3_755
O21 Yb C2 152.9(4) . 3_755
Cl Yb C2 80.8(3) . 3_755
B5 Yb C2 128.4(4) . 3_755
C1 Yb C2 32.2(4) 3_755 3_755
O11 Yb B3 73.0(4) . 3_755
O21 Yb B3 147.1(4) . 3_755
Cl Yb B3 111.8(3) . 3_755
B5 Yb B3 101.1(4) . 3_755
C1 Yb B3 57.2(4) 3_755 3_755
C2 Yb B3 34.6(5) 3_755 3_755
O11 Yb B5 130.6(3) . 3_755
O21 Yb B5 148.6(3) . 3_755
Cl Yb B5 111.8(3) . 3_755
B5 Yb B5 80.0(5) . 3_755
C1 Yb B5 35.6(4) 3_755 3_755
C2 Yb B5 56.7(4) 3_755 3_755
B3 Yb B5 59.0(4) 3_755 3_755
O11 Yb B4 132.5(4) . .
O21 Yb B4 77.7(4) . .
Cl Yb B4 115.7(3) . .
B5 Yb B4 36.4(4) . .
C1 Yb B4 98.5(4) 3_755 .
C2 Yb B4 127.5(4) 3_755 .
B3 Yb B4 120.5(5) 3_755 .
B5 Yb B4 71.2(4) 3_755 .
O11 Yb B4 97.5(3) . 3_755
O21 Yb B4 145.8(4) . 3_755
Cl Yb B4 136.0(3) . 3_755
B5 Yb B4 71.1(4) . 3_755
C1 Yb B4 58.0(4) 3_755 3_755
C2 Yb B4 57.4(4) 3_755 3_755
B3 Yb B4 36.1(4) 3_755 3_755
B5 Yb B4 35.0(4) 3_755 3_755
B4 Yb B4 84.4(4) . 3_755
O11 Yb Yb 122.5(2) . 3_755
O21 Yb Yb 115.3(2) . 3_755
Cl Yb Yb 141.43(9) . 3_755
B5 Yb Yb 40.9(3) . 3_755
C1 Yb Yb 74.6(3) 3_755 3_755
C2 Yb Yb 91.9(3) 3_755 3_755
B3 Yb Yb 77.3(3) 3_755 3_755
B5 Yb Yb 39.1(3) 3_755 3_755
B4 Yb Yb 43.1(3) . 3_755
B4 Yb Yb 41.2(3) 3_755 3_755
C102 Si C101 108.6(9) . .
C102 Si C103 108.0(9) . .
C101 Si C103 109.3(8) . .
C102 Si C1 115.2(7) . .
C101 Si C1 107.6(6) . .
C103 Si C1 108.1(7) . .
C2 C1 B5 109.8(11) . .
C2 C1 B6 64.0(9) . .
B5 C1 B6 65.0(8) . .
C2 C1 Si 130.1(10) . .
B5 C1 Si 118.8(9) . .
B6 C1 Si 128.2(9) . .
C2 C1 Yb 74.1(7) . 3_755
B5 C1 Yb 73.8(6) . 3_755
B6 C1 Yb 102.7(8) . 3_755
Si C1 Yb 128.7(6) . 3_755
C1 C2 C20 121.0(13) . .
C1 C2 B3 113.0(11) . .
C20 C2 B3 124.8(12) . .
C1 C2 B6 65.5(9) . .
C20 C2 B6 125.7(12) . .
B3 C2 B6 67.7(9) . .
C1 C2 Yb 73.7(7) . 3_755
C20 C2 Yb 131.0(10) . 3_755
B3 C2 Yb 73.5(7) . 3_755
B6 C2 Yb 103.2(8) . 3_755
C2 B3 B4 105.7(10) . .
C2 B3 B6 59.5(9) . .
B4 B3 B6 62.5(8) . .
C2 B3 Yb 72.0(7) . 3_755
B4 B3 Yb 75.5(7) . 3_755
B6 B3 Yb 98.8(8) . 3_755
B5 B4 B3 104.5(11) . .
B5 B4 B6 62.3(8) . .
B3 B4 B6 62.6(8) . .
B5 B4 Yb 68.8(6) . .
B3 B4 Yb 164.1(10) . .
B6 B4 Yb 121.9(8) . .
B5 B4 Yb 69.6(6) . 3_755
B3 B4 Yb 68.5(7) . 3_755
B6 B4 Yb 95.1(8) . 3_755
Yb B4 Yb 95.6(4) . 3_755
C1 B5 B4 106.7(9) . .
C1 B5 B6 60.2(8) . .
B4 B5 B6 63.8(8) . .
C1 B5 Yb 169.4(8) . .
B4 B5 Yb 74.7(7) . .
B6 B5 Yb 127.9(8) . .
C1 B5 Yb 70.6(6) . 3_755
B4 B5 Yb 75.4(7) . 3_755
B6 B5 Yb 98.8(7) . 3_755
Yb B5 Yb 100.0(5) . 3_755
C2 B6 C1 50.5(8) . .
C2 B6 B5 92.3(10) . .
C1 B6 B5 54.8(7) . .
C2 B6 B4 94.8(10) . .
C1 B6 B4 95.1(10) . .
B5 B6 B4 53.8(8) . .
C2 B6 B3 52.8(8) . .
C1 B6 B3 91.0(10) . .
B5 B6 B3 92.9(10) . .
B4 B6 B3 54.9(8) . .
C12 O11 C15 107.9(10) . .
C12 O11 Yb 120.4(8) . .
C15 O11 Yb 129.7(8) . .
C13 C12 O11 106.4(14) . .
C14 C13 C12 109.3(17) . .
C13 C14 C15 108.9(16) . .
O11 C15 C14 106.0(13) . .
C25 O21 C22 109.9(12) . .
C25 O21 Yb 130.3(9) . .
C22 O21 Yb 119.7(9) . .
C23 C22 O21 107.5(17) . .
C22 C23 C24 107.9(18) . .
C23 C24 C25 108.0(16) . .
O21 C25 C24 106.5(15) . .

loop_
_geom_bond_atom_site_label_1
_geom_bond_atom_site_label_2
_geom_bond_distance
_geom_bond_site_symmetry_2
Yb O11 2.311(8) .
Yb O21 2.434(8) .
Yb Cl 2.550(3) .
Yb B5 2.565(13) .
Yb C1 2.620(12) 3_755
Yb C2 2.625(13) 3_755
Yb B3 2.647(14) 3_755
Yb B5 2.667(12) 3_755
Yb B4 2.654(13) .
Yb B4 2.754(15) 3_755
Yb Yb 4.0083(11) 3_755
Si C102 1.853(15) .
Si C101 1.865(16) .
Si C103 1.883(15) .
Si C1 1.892(13) .
C1 C2 1.455(18) .
C1 B5 1.616(18) .
C1 B6 1.72(2) .
C1 Yb 2.620(12) 3_755
C2 C20 1.529(19) .
C2 B3 1.57(2) .
C2 B6 1.69(2) .
C2 Yb 2.625(13) 3_755
B3 B4 1.676(19) .
B3 B6 1.82(2) .
B3 Yb 2.647(14) 3_755
B4 B5 1.634(19) .
B4 B6 1.82(2) .
B4 Yb 2.754(15) 3_755
B5 B6 1.792(19) .
B5 Yb 2.667(12) 3_755
O11 C12 1.453(17) .
O11 C15 1.452(15) .
C12 C13 1.44(2) .
C13 C14 1.39(3) .
C14 C15 1.46(2) .
O21 C25 1.418(17) .
O21 C22 1.48(2) .
C22 C23 1.43(3) .
C23 C24 1.47(3) .
C24 C25 1.50(2) .
